data_4341429
loop_
_publ_author_name
'Sturza, Mihai'
'Malliakas, Christos D.'
'Bugaris, Daniel E.'
'Han, Fei'
'Chung, Duck Young'
'Kanatzidis, Mercouri G.'

_publ_section_title
;
 NaCu6Se4: A Layered Compound with Mixed Valency and Metallic Properties
;
_journal_name_full 'Inorganic Chemistry'
_journal_page_first 141031160814003
_journal_paper_doi 10.1021/ic502137m
_journal_year 2014
_chemical_formula_moiety 'Cu6 Na1 Se4'
_chemical_formula_sum 'Cu5.67 Na Se4'
_chemical_formula_weight 698.89
_chemical_melting_point 440
_chemical_name_common sodium_copper_selenide(1_6_4)
_chemical_name_systematic
; 
 ? 
;
_space_group_IT_number 166
_symmetry_cell_setting trigonal
_symmetry_space_group_name_Hall '-R 3 2"'
_symmetry_space_group_name_H-M 'R -3 m :H'
_atom_sites_solution_hydrogens none
_atom_sites_solution_primary direct
_atom_sites_solution_secondary difmap
_audit_creation_method SHELXL-97
_cell_angle_alpha 90.00
_cell_angle_beta 90.00
_cell_angle_gamma 120.00
_cell_formula_units_Z 3
_cell_length_a 4.0465(3)
_cell_length_b 4.0465(3)
_cell_length_c 41.493(5)
_cell_measurement_reflns_used 2208
_cell_measurement_temperature 293(2)
_cell_measurement_theta_max 26.90
_cell_measurement_theta_min 4.42
_cell_volume 588.39(9)
_computing_cell_refinement 'STOE X-AREA'
_computing_data_collection 'STOE X-AREA'
_computing_data_reduction 'STOE X-RED'
_computing_structure_refinement 'SHELXL-97 (Sheldrick, 2008)'
_computing_structure_solution 'SHELXS-97 (Sheldrick, 2008)'
_diffrn_ambient_temperature 293(2)
_diffrn_detector_area_resol_mean 6.67
_diffrn_measured_fraction_theta_full 0.989
_diffrn_measured_fraction_theta_max 0.989
_diffrn_measurement_device_type 'STOE IPDS 2'
_diffrn_measurement_method 'image plate (34 cm diameter)'
_diffrn_radiation_monochromator graphite
_diffrn_radiation_source 'fine-focus sealed tube'
_diffrn_radiation_type MoK\a
_diffrn_radiation_wavelength 0.71069
_diffrn_reflns_av_R_equivalents 0.0866
_diffrn_reflns_av_sigmaI/netI 0.0428
_diffrn_reflns_limit_h_max 4
_diffrn_reflns_limit_h_min -4
_diffrn_reflns_limit_k_max 4
_diffrn_reflns_limit_k_min -4
_diffrn_reflns_limit_l_max 43
_diffrn_reflns_limit_l_min -48
_diffrn_reflns_number 1276
_diffrn_reflns_theta_full 24.95
_diffrn_reflns_theta_max 24.95
_diffrn_reflns_theta_min 4.42
_exptl_absorpt_coefficient_mu 33.605
_exptl_absorpt_correction_T_max 0.6618
_exptl_absorpt_correction_T_min 0.1717
_exptl_absorpt_correction_type integration
_exptl_crystal_colour 'dark blue'
_exptl_crystal_density_diffrn 5.917
_exptl_crystal_density_meas ?
_exptl_crystal_density_method 'not measured'
_exptl_crystal_description 'trigonal plate'
_exptl_crystal_F_000 934
_exptl_crystal_size_max 0.0236
_exptl_crystal_size_mid 0.0158
_exptl_crystal_size_min 0.0058
_refine_diff_density_max 2.472
_refine_diff_density_min -2.024
_refine_diff_density_rms 0.402
_refine_ls_extinction_method none
_refine_ls_goodness_of_fit_ref 1.147
_refine_ls_hydrogen_treatment none
_refine_ls_matrix_type full
_refine_ls_number_parameters 22
_refine_ls_number_reflns 174
_refine_ls_number_restraints 0
_refine_ls_restrained_S_all 1.147
_refine_ls_R_factor_all 0.0651
_refine_ls_R_factor_gt 0.0616
_refine_ls_shift/su_max 0.000
_refine_ls_shift/su_mean 0.000
_refine_ls_structure_factor_coef Fsqd
_refine_ls_weighting_details 'calc w=1/[\s^2^(Fo^2^)+(0.0640P)^2^+102.9242P] where P=(Fo^2^+2Fc^2^)/3'
_refine_ls_weighting_scheme calc
_refine_ls_wR_factor_gt 0.1539
_refine_ls_wR_factor_ref 0.1563
_reflns_number_gt 159
_reflns_number_total 174
_reflns_threshold_expression >2sigma(I)
_cod_data_source_file ic502137m_si_002.cif
_cod_data_source_block NaCu6Se4
_cod_depositor_comments
;
The following automatic conversions were performed:

'_exptl_crystal_density_meas' value 'not measured' was changed to '?'
- the value is perceived as not measured.

Automatic conversion script
Id: cif_fix_values 3008 2015-01-20 13:52:24Z robertas 
;
_cod_original_sg_symbol_H-M 'R -3 m'
_cod_database_code 4341429

loop_
_symmetry_equiv_pos_as_xyz
'x, y, z'
'-y, x-y, z'
'-x+y, -x, z'
'y, x, -z'
'x-y, -y, -z'
'-x, -x+y, -z'
'x+2/3, y+1/3, z+1/3'
'-y+2/3, x-y+1/3, z+1/3'
'-x+y+2/3, -x+1/3, z+1/3'
'y+2/3, x+1/3, -z+1/3'
'x-y+2/3, -y+1/3, -z+1/3'
'-x+2/3, -x+y+1/3, -z+1/3'
'x+1/3, y+2/3, z+2/3'
'-y+1/3, x-y+2/3, z+2/3'
'-x+y+1/3, -x+2/3, z+2/3'
'y+1/3, x+2/3, -z+2/3'
'x-y+1/3, -y+2/3, -z+2/3'
'-x+1/3, -x+y+2/3, -z+2/3'
'-x, -y, -z'
'y, -x+y, -z'
'x-y, x, -z'
'-y, -x, z'
'-x+y, y, z'
'x, x-y, z'
'-x+2/3, -y+1/3, -z+1/3'
'y+2/3, -x+y+1/3, -z+1/3'
'x-y+2/3, x+1/3, -z+1/3'
'-y+2/3, -x+1/3, z+1/3'
'-x+y+2/3, y+1/3, z+1/3'
'x+2/3, x-y+1/3, z+1/3'
'-x+1/3, -y+2/3, -z+2/3'
'y+1/3, -x+y+2/3, -z+2/3'
'x-y+1/3, x+2/3, -z+2/3'
'-y+1/3, -x+2/3, z+2/3'
'-x+y+1/3, y+2/3, z+2/3'
'x+1/3, x-y+2/3, z+2/3'

loop_
_atom_site_label
_atom_site_type_symbol
_atom_site_fract_x
_atom_site_fract_y
_atom_site_fract_z
_atom_site_U_iso_or_equiv
_atom_site_adp_type
_atom_site_occupancy
_atom_site_symmetry_multiplicity
_atom_site_calc_flag
_atom_site_refinement_flags
Na Na 0.3333 0.6667 0.1667 0.027(4) Uani 1 12 d S
Cu1 Cu -0.3333 0.3333 0.10639(11) 0.0258(16) Uani 0.98(2) 6 d SP
Cu2 Cu 0.3333 0.6667 0.01947(13) 0.041(2) Uani 0.94(2) 6 d SP
Cu3 Cu 0.0000 0.0000 0.06417(14) 0.067(3) Uani 0.96(2) 6 d SP
Se1 Se 0.0000 0.0000 0.12109(7) 0.0159(12) Uani 1 6 d S
Se2 Se 0.6667 0.3333 0.04000(8) 0.0227(12) Uani 1 6 d S

loop_
_atom_site_aniso_label
_atom_site_aniso_U_11
_atom_site_aniso_U_22
_atom_site_aniso_U_33
_atom_site_aniso_U_23
_atom_site_aniso_U_13
_atom_site_aniso_U_12
Na 0.027(6) 0.027(6) 0.027(9) 0.000 0.000 0.014(3)
Cu1 0.0168(17) 0.0168(17) 0.044(3) 0.000 0.000 0.0084(9)
Cu2 0.043(3) 0.043(3) 0.037(3) 0.000 0.000 0.0217(13)
Cu3 0.085(4) 0.085(4) 0.030(3) 0.000 0.000 0.042(2)
Se1 0.0131(13) 0.0131(13) 0.0213(18) 0.000 0.000 0.0066(6)
Se2 0.0215(14) 0.0215(14) 0.0251(18) 0.000 0.000 0.0108(7)

loop_
_atom_type_symbol
_atom_type_description
_atom_type_scat_dispersion_real
_atom_type_scat_dispersion_imag
_atom_type_scat_source
Na Na 0.0362 0.0249 'International Tables Vol C Tables 4.2.6.8 and 6.1.1.4'
Cu Cu 0.3201 1.2651 'International Tables Vol C Tables 4.2.6.8 and 6.1.1.4'
Se Se -0.0929 2.2259 'International Tables Vol C Tables 4.2.6.8 and 6.1.1.4'

loop_
_geom_angle_atom_site_label_1
_geom_angle_atom_site_label_2
_geom_angle_atom_site_label_3
_geom_angle
_geom_angle_site_symmetry_1
_geom_angle_site_symmetry_3
Se1 Na Se1 84.62(6) . 1_565
Se1 Na Se1 84.62(6) . 1_665
Se1 Na Se1 84.61(6) 1_565 1_665
Se1 Na Se1 95.39(6) . 25
Se1 Na Se1 180.0 1_565 25
Se1 Na Se1 95.39(6) 1_665 25
Se1 Na Se1 180.0 . 25_565
Se1 Na Se1 95.39(6) 1_565 25_565
Se1 Na Se1 95.39(6) 1_665 25_565
Se1 Na Se1 84.61(6) 25 25_565
Se1 Na Se1 95.39(6) . 25_455
Se1 Na Se1 95.39(6) 1_565 25_455
Se1 Na Se1 180.0 1_665 25_455
Se1 Na Se1 84.61(6) 25 25_455
Se1 Na Se1 84.61(6) 25_565 25_455
Se1 Na Cu1 43.52(3) . 1_655
Se1 Na Cu1 94.06(7) 1_565 1_655
Se1 Na Cu1 43.52(3) 1_665 1_655
Se1 Na Cu1 85.94(7) 25 1_655
Se1 Na Cu1 136.48(3) 25_565 1_655
Se1 Na Cu1 136.48(3) 25_455 1_655
Se1 Na Cu1 94.06(7) . 1_665
Se1 Na Cu1 43.52(3) 1_565 1_665
Se1 Na Cu1 43.52(3) 1_665 1_665
Se1 Na Cu1 136.48(3) 25 1_665
Se1 Na Cu1 85.94(7) 25_565 1_665
Se1 Na Cu1 136.48(3) 25_455 1_665
Cu1 Na Cu1 72.48(8) 1_655 1_665
Se1 Na Cu1 43.52(3) . .
Se1 Na Cu1 43.52(3) 1_565 .
Se1 Na Cu1 94.06(7) 1_665 .
Se1 Na Cu1 136.48(3) 25 .
Se1 Na Cu1 136.48(3) 25_565 .
Se1 Na Cu1 85.94(7) 25_455 .
Cu1 Na Cu1 72.48(8) 1_655 .
Cu1 Na Cu1 72.48(8) 1_665 .
Se1 Na Cu1 136.48(3) . 25_565
Se1 Na Cu1 136.48(3) 1_565 25_565
Se1 Na Cu1 85.94(7) 1_665 25_565
Se1 Na Cu1 43.52(3) 25 25_565
Se1 Na Cu1 43.52(3) 25_565 25_565
Se1 Na Cu1 94.06(7) 25_455 25_565
Cu1 Na Cu1 107.52(8) 1_655 25_565
Cu1 Na Cu1 107.52(8) 1_665 25_565
Cu1 Na Cu1 180.00(11) . 25_565
Se1 Na Cu1 136.48(3) . 25_465
Se1 Na Cu1 85.94(7) 1_565 25_465
Se1 Na Cu1 136.48(3) 1_665 25_465
Se1 Na Cu1 94.05(7) 25 25_465
Se1 Na Cu1 43.52(3) 25_565 25_465
Se1 Na Cu1 43.52(3) 25_455 25_465
Cu1 Na Cu1 180.0 1_655 25_465
Cu1 Na Cu1 107.52(8) 1_665 25_465
Cu1 Na Cu1 107.52(8) . 25_465
Cu1 Na Cu1 72.48(8) 25_565 25_465
Se1 Na Cu1 85.94(7) . 25_455
Se1 Na Cu1 136.48(3) 1_565 25_455
Se1 Na Cu1 136.48(3) 1_665 25_455
Se1 Na Cu1 43.52(3) 25 25_455
Se1 Na Cu1 94.06(7) 25_565 25_455
Se1 Na Cu1 43.52(3) 25_455 25_455
Cu1 Na Cu1 107.52(8) 1_655 25_455
Cu1 Na Cu1 180.0 1_665 25_455
Cu1 Na Cu1 107.52(8) . 25_455
Cu1 Na Cu1 72.48(8) 25_565 25_455
Cu1 Na Cu1 72.48(8) 25_465 25_455
Se1 Cu1 Se1 113.85(10) 1_565 1_455
Se1 Cu1 Se1 113.85(10) 1_565 .
Se1 Cu1 Se1 113.85(10) 1_455 .
Se1 Cu1 Se2 104.63(12) 1_565 1_455
Se1 Cu1 Se2 104.63(12) 1_455 1_455
Se1 Cu1 Se2 104.63(12) . 1_455
Se1 Cu1 Cu3 122.59(8) 1_565 .
Se1 Cu1 Cu3 122.59(8) 1_455 .
Se1 Cu1 Cu3 51.50(11) . .
Se2 Cu1 Cu3 53.13(12) 1_455 .
Se1 Cu1 Cu3 122.59(8) 1_565 1_455
Se1 Cu1 Cu3 51.50(11) 1_455 1_455
Se1 Cu1 Cu3 122.59(8) . 1_455
Se2 Cu1 Cu3 53.13(12) 1_455 1_455
Cu3 Cu1 Cu3 87.71(17) . 1_455
Se1 Cu1 Cu3 51.50(11) 1_565 1_565
Se1 Cu1 Cu3 122.59(8) 1_455 1_565
Se1 Cu1 Cu3 122.59(8) . 1_565
Se2 Cu1 Cu3 53.13(12) 1_455 1_565
Cu3 Cu1 Cu3 87.71(17) . 1_565
Cu3 Cu1 Cu3 87.71(17) 1_455 1_565
Se1 Cu1 Na 59.02(8) 1_565 1_455
Se1 Cu1 Na 59.02(8) 1_455 1_455
Se1 Cu1 Na 118.42(17) . 1_455
Se2 Cu1 Na 136.95(5) 1_455 1_455
Cu3 Cu1 Na 169.92(16) . 1_455
Cu3 Cu1 Na 99.52(8) 1_455 1_455
Cu3 Cu1 Na 99.52(8) 1_565 1_455
Se1 Cu1 Na 118.42(17) 1_565 1_445
Se1 Cu1 Na 59.02(8) 1_455 1_445
Se1 Cu1 Na 59.01(8) . 1_445
Se2 Cu1 Na 136.95(5) 1_455 1_445
Cu3 Cu1 Na 99.52(8) . 1_445
Cu3 Cu1 Na 99.52(8) 1_455 1_445
Cu3 Cu1 Na 169.92(16) 1_565 1_445
Na Cu1 Na 72.48(8) 1_455 1_445
Se1 Cu1 Na 59.02(8) 1_565 .
Se1 Cu1 Na 118.42(17) 1_455 .
Se1 Cu1 Na 59.01(8) . .
Se2 Cu1 Na 136.95(5) 1_455 .
Cu3 Cu1 Na 99.52(8) . .
Cu3 Cu1 Na 169.92(16) 1_455 .
Cu3 Cu1 Na 99.52(8) 1_565 .
Na Cu1 Na 72.48(8) 1_455 .
Na Cu1 Na 72.48(8) 1_445 .
Se2 Cu2 Se2 110.03(14) 19_665 1_565
Se2 Cu2 Se2 110.03(14) 19_665 1_455
Se2 Cu2 Se2 108.90(14) 1_565 1_455
Se2 Cu2 Se2 110.03(14) 19_665 .
Se2 Cu2 Se2 108.90(14) 1_565 .
Se2 Cu2 Se2 108.90(14) 1_455 .
Se2 Cu2 Cu2 55.33(18) 19_665 19_665
Se2 Cu2 Cu2 125.54(6) 1_565 19_665
Se2 Cu2 Cu2 125.54(6) 1_455 19_665
Se2 Cu2 Cu2 54.70(9) . 19_665
Se2 Cu2 Cu2 55.33(18) 19_665 19_565
Se2 Cu2 Cu2 125.53(6) 1_565 19_565
Se2 Cu2 Cu2 54.70(9) 1_455 19_565
Se2 Cu2 Cu2 125.54(6) . 19_565
Cu2 Cu2 Cu2 90.8(2) 19_665 19_565
Se2 Cu2 Cu2 55.33(18) 19_665 19_675
Se2 Cu2 Cu2 54.70(9) 1_565 19_675
Se2 Cu2 Cu2 125.53(6) 1_455 19_675
Se2 Cu2 Cu2 125.54(6) . 19_675
Cu2 Cu2 Cu2 90.8(2) 19_665 19_675
Cu2 Cu2 Cu2 90.8(2) 19_565 19_675
Se2 Cu2 Cu3 128.44(12) 19_665 1_665
Se2 Cu2 Cu3 54.49(7) 1_565 1_665
Se2 Cu2 Cu3 121.5(2) 1_455 1_665
Se2 Cu2 Cu3 54.48(7) . 1_665
Cu2 Cu2 Cu3 91.81(9) 19_665 1_665
Cu2 Cu2 Cu3 176.2(3) 19_565 1_665
Cu2 Cu2 Cu3 91.81(9) 19_675 1_665
Se2 Cu2 Cu3 128.44(12) 19_665 1_565
Se2 Cu2 Cu3 54.49(7) 1_565 1_565
Se2 Cu2 Cu3 54.49(7) 1_455 1_565
Se2 Cu2 Cu3 121.5(2) . 1_565
Cu2 Cu2 Cu3 176.2(3) 19_665 1_565
Cu2 Cu2 Cu3 91.81(9) 19_565 1_565
Cu2 Cu2 Cu3 91.81(9) 19_675 1_565
Cu3 Cu2 Cu3 85.42(18) 1_665 1_565
Se2 Cu2 Cu3 128.44(12) 19_665 .
Se2 Cu2 Cu3 121.5(2) 1_565 .
Se2 Cu2 Cu3 54.49(7) 1_455 .
Se2 Cu2 Cu3 54.48(7) . .
Cu2 Cu2 Cu3 91.81(9) 19_665 .
Cu2 Cu2 Cu3 91.81(9) 19_565 .
Cu2 Cu2 Cu3 176.2(3) 19_675 .
Cu3 Cu2 Cu3 85.42(18) 1_665 .
Cu3 Cu2 Cu3 85.42(18) 1_565 .
Se1 Cu3 Se2 113.23(13) . .
Se1 Cu3 Se2 113.23(13) . 1_445
Se2 Cu3 Se2 105.47(15) . 1_445
Se1 Cu3 Se2 113.23(13) . 1_455
Se2 Cu3 Se2 105.47(15) . 1_455
Se2 Cu3 Se2 105.47(15) 1_445 1_455
Se1 Cu3 Cu1 53.13(12) . .
Se2 Cu3 Cu1 127.17(6) . .
Se2 Cu3 Cu1 127.17(6) 1_445 .
Se2 Cu3 Cu1 60.09(10) 1_455 .
Se1 Cu3 Cu1 53.13(12) . 1_655
Se2 Cu3 Cu1 60.09(10) . 1_655
Se2 Cu3 Cu1 127.17(6) 1_445 1_655
Se2 Cu3 Cu1 127.17(6) 1_455 1_655
Cu1 Cu3 Cu1 87.71(17) . 1_655
Se1 Cu3 Cu1 53.13(12) . 1_545
Se2 Cu3 Cu1 127.17(6) . 1_545
Se2 Cu3 Cu1 60.10(10) 1_445 1_545
Se2 Cu3 Cu1 127.17(6) 1_455 1_545
Cu1 Cu3 Cu1 87.71(17) . 1_545
Cu1 Cu3 Cu1 87.71(17) 1_655 1_545
Se1 Cu3 Cu2 128.44(12) . .
Se2 Cu3 Cu2 52.77(7) . .
Se2 Cu3 Cu2 118.3(2) 1_445 .
Se2 Cu3 Cu2 52.77(7) 1_455 .
Cu1 Cu3 Cu2 93.42(7) . .
Cu1 Cu3 Cu2 93.42(7) 1_655 .
Cu1 Cu3 Cu2 178.4(2) 1_545 .
Se1 Cu3 Cu2 128.44(12) . 1_445
Se2 Cu3 Cu2 118.3(2) . 1_445
Se2 Cu3 Cu2 52.76(7) 1_445 1_445
Se2 Cu3 Cu2 52.77(7) 1_455 1_445
Cu1 Cu3 Cu2 93.42(7) . 1_445
Cu1 Cu3 Cu2 178.4(2) 1_655 1_445
Cu1 Cu3 Cu2 93.42(7) 1_545 1_445
Cu2 Cu3 Cu2 85.42(18) . 1_445
Se1 Cu3 Cu2 128.44(12) . 1_545
Se2 Cu3 Cu2 52.77(7) . 1_545
Se2 Cu3 Cu2 52.77(7) 1_445 1_545
Se2 Cu3 Cu2 118.3(2) 1_455 1_545
Cu1 Cu3 Cu2 178.4(2) . 1_545
Cu1 Cu3 Cu2 93.42(7) 1_655 1_545
Cu1 Cu3 Cu2 93.42(7) 1_545 1_545
Cu2 Cu3 Cu2 85.42(18) . 1_545
Cu2 Cu3 Cu2 85.42(18) 1_445 1_545
Cu3 Se1 Cu1 75.37(12) . 1_545
Cu3 Se1 Cu1 75.37(12) . 1_655
Cu1 Se1 Cu1 113.85(10) 1_545 1_655
Cu3 Se1 Cu1 75.37(12) . .
Cu1 Se1 Cu1 113.85(10) 1_545 .
Cu1 Se1 Cu1 113.85(10) 1_655 .
Cu3 Se1 Na 128.99(4) . 1_445
Cu1 Se1 Na 77.46(8) 1_545 1_445
Cu1 Se1 Na 155.64(15) 1_655 1_445
Cu1 Se1 Na 77.46(8) . 1_445
Cu3 Se1 Na 128.99(4) . 1_545
Cu1 Se1 Na 77.46(8) 1_545 1_545
Cu1 Se1 Na 77.46(8) 1_655 1_545
Cu1 Se1 Na 155.64(15) . 1_545
Na Se1 Na 84.62(6) 1_445 1_545
Cu3 Se1 Na 128.99(4) . .
Cu1 Se1 Na 155.64(15) 1_545 .
Cu1 Se1 Na 77.46(8) 1_655 .
Cu1 Se1 Na 77.46(8) . .
Na Se1 Na 84.62(6) 1_445 .
Na Se1 Na 84.62(6) 1_545 .
Cu2 Se2 Cu2 69.96(14) 19_665 .
Cu2 Se2 Cu2 69.96(14) 19_665 1_545
Cu2 Se2 Cu2 108.90(14) . 1_545
Cu2 Se2 Cu2 69.96(14) 19_665 1_655
Cu2 Se2 Cu2 108.90(14) . 1_655
Cu2 Se2 Cu2 108.90(14) 1_545 1_655
Cu2 Se2 Cu3 113.22(13) 19_665 1_655
Cu2 Se2 Cu3 176.8(2) . 1_655
Cu2 Se2 Cu3 72.75(9) 1_545 1_655
Cu2 Se2 Cu3 72.75(9) 1_655 1_655
Cu2 Se2 Cu3 113.22(13) 19_665 1_665
Cu2 Se2 Cu3 72.75(9) . 1_665
Cu2 Se2 Cu3 176.8(2) 1_545 1_665
Cu2 Se2 Cu3 72.75(9) 1_655 1_665
Cu3 Se2 Cu3 105.47(15) 1_655 1_665
Cu2 Se2 Cu3 113.23(13) 19_665 .
Cu2 Se2 Cu3 72.75(9) . .
Cu2 Se2 Cu3 72.75(9) 1_545 .
Cu2 Se2 Cu3 176.8(2) 1_655 .
Cu3 Se2 Cu3 105.47(15) 1_655 .
Cu3 Se2 Cu3 105.47(15) 1_665 .
Cu2 Se2 Cu1 180.0 19_665 1_655
Cu2 Se2 Cu1 110.03(14) . 1_655
Cu2 Se2 Cu1 110.04(14) 1_545 1_655
Cu2 Se2 Cu1 110.04(14) 1_655 1_655
Cu3 Se2 Cu1 66.78(13) 1_655 1_655
Cu3 Se2 Cu1 66.78(13) 1_665 1_655
Cu3 Se2 Cu1 66.77(13) . 1_655

loop_
_geom_bond_atom_site_label_1
_geom_bond_atom_site_label_2
_geom_bond_distance
_geom_bond_site_symmetry_2
Na Se1 3.0058(18) .
Na Se1 3.0058(18) 1_565
Na Se1 3.0058(18) 1_665
Na Se1 3.0059(18) 25
Na Se1 3.0059(18) 25_565
Na Se1 3.0059(18) 25_455
Na Cu1 3.422(3) 1_655
Na Cu1 3.422(3) 1_665
Na Cu1 3.422(3) .
Na Cu1 3.423(3) 25_565
Na Cu1 3.423(3) 25_465
Na Cu1 3.423(3) 25_455
Cu1 Se1 2.4145(14) 1_565
Cu1 Se1 2.4145(14) 1_455
Cu1 Se1 2.4145(14) .
Cu1 Se2 2.755(6) 1_455
Cu1 Cu3 2.920(5) .
Cu1 Cu3 2.920(5) 1_455
Cu1 Cu3 2.920(5) 1_565
Cu1 Na 3.422(3) 1_455
Cu1 Na 3.422(3) 1_445
Cu2 Se2 2.468(6) 19_665
Cu2 Se2 2.487(2) 1_565
Cu2 Se2 2.487(2) 1_455
Cu2 Se2 2.487(2) .
Cu2 Cu2 2.841(6) 19_665
Cu2 Cu2 2.841(6) 19_565
Cu2 Cu2 2.841(6) 19_675
Cu2 Cu3 2.983(5) 1_665
Cu2 Cu3 2.983(5) 1_565
Cu2 Cu3 2.983(5) .
Cu3 Se1 2.362(6) .
Cu3 Se2 2.542(3) .
Cu3 Se2 2.542(3) 1_445
Cu3 Se2 2.542(3) 1_455
Cu3 Cu1 2.920(5) 1_655
Cu3 Cu1 2.920(5) 1_545
Cu3 Cu2 2.983(5) 1_445
Cu3 Cu2 2.983(5) 1_545
Se1 Cu1 2.4145(14) 1_545
Se1 Cu1 2.4145(14) 1_655
Se1 Na 3.0057(18) 1_445
Se1 Na 3.0057(18) 1_545
Se2 Cu2 2.468(6) 19_665
Se2 Cu2 2.487(2) 1_545
Se2 Cu2 2.487(2) 1_655
Se2 Cu3 2.542(3) 1_655
Se2 Cu3 2.542(3) 1_665
Se2 Cu1 2.755(6) 1_655
